data_1517870
loop_
_publ_author_name
'Hyster, Todd K.'
'Dalton, Derek M.'
'Rovis, Tomislav'

_publ_section_title
;
 Ligand Design for Rh(III)-Catalyzed C-H Activation: An Unsymmetrical
 Cyclopentadienyl Enables a Regioselective Synthesis of
 Dihydroisoquinolones.
;
_journal_issue 1
_journal_name_full 'Chemical science (Royal Society of Chemistry : 2010)'
_journal_page_first 254
_journal_page_last 258
_journal_paper_doi 10.1039/C4SC02590C
_journal_volume 6
_journal_year 2015
_chemical_formula_moiety 'C21 H29 Cl N Rh'
_chemical_formula_sum 'C21 H29 Cl N Rh'
_chemical_formula_weight 433.81
_chemical_name_systematic
;

 ?

;
_space_group_IT_number 2
_symmetry_cell_setting triclinic
_symmetry_space_group_name_Hall '-P 1'
_symmetry_space_group_name_H-M 'P -1'
_atom_sites_solution_hydrogens geom
_atom_sites_solution_primary direct
_atom_sites_solution_secondary difmap
_audit_creation_method SHELXL-97
_cell_angle_alpha 85.713(5)
_cell_angle_beta 81.671(6)
_cell_angle_gamma 80.615(5)
_cell_formula_units_Z 4
_cell_length_a 11.7956(12)
_cell_length_b 12.3940(12)
_cell_length_c 13.9527(14)
_cell_measurement_reflns_used 9275
_cell_measurement_temperature 120(2)
_cell_measurement_theta_max 28.75
_cell_measurement_theta_min 2.23
_cell_volume 1988.5(3)
_computing_cell_refinement 'APEX2 (Bruker, 2009)'
_computing_data_collection 'APEX2 (Bruker, 2009)'
_computing_data_reduction 'APEX2 (Bruker, 2009)'
_computing_molecular_graphics 'APEX2 (Bruker, 2009)'
_computing_publication_material 'APEX2 (Bruker, 2009)'
_computing_structure_refinement 'XL (Sheldrick, 2008)'
_computing_structure_solution 'XS (Sheldrick, 2008)'
_diffrn_ambient_temperature 120(2)
_diffrn_measured_fraction_theta_full 0.988
_diffrn_measured_fraction_theta_max 0.988
_diffrn_measurement_device_type 'CCD area detector'
_diffrn_measurement_method 'phi and omega scans'
_diffrn_radiation_monochromator graphite
_diffrn_radiation_source 'fine-focus sealed tube'
_diffrn_radiation_type MoK\a
_diffrn_radiation_wavelength 0.71073
_diffrn_reflns_av_R_equivalents 0.0578
_diffrn_reflns_av_sigmaI/netI 0.0924
_diffrn_reflns_limit_h_max 16
_diffrn_reflns_limit_h_min -16
_diffrn_reflns_limit_k_max 17
_diffrn_reflns_limit_k_min -17
_diffrn_reflns_limit_l_max 19
_diffrn_reflns_limit_l_min -19
_diffrn_reflns_number 44475
_diffrn_reflns_theta_full 30.58
_diffrn_reflns_theta_max 30.58
_diffrn_reflns_theta_min 1.67
_exptl_absorpt_coefficient_mu 0.995
_exptl_absorpt_correction_T_max 0.9519
_exptl_absorpt_correction_T_min 0.9318
_exptl_absorpt_correction_type multi-scan
_exptl_absorpt_process_details 'Sheldrick, G. M. (2008) SADABS. University of Gottingen, Germany.'
_exptl_crystal_colour yellow
_exptl_crystal_density_diffrn 1.449
_exptl_crystal_density_meas ?
_exptl_crystal_density_method 'not measured'
_exptl_crystal_description Cube
_exptl_crystal_F_000 896
_exptl_crystal_size_max 0.07
_exptl_crystal_size_mid 0.06
_exptl_crystal_size_min 0.05
_refine_diff_density_max 2.566
_refine_diff_density_min -1.227
_refine_diff_density_rms 0.164
_refine_ls_extinction_method none
_refine_ls_goodness_of_fit_ref 1.042
_refine_ls_hydrogen_treatment constr
_refine_ls_matrix_type full
_refine_ls_number_parameters 447
_refine_ls_number_reflns 12069
_refine_ls_number_restraints 0
_refine_ls_restrained_S_all 1.042
_refine_ls_R_factor_all 0.1003
_refine_ls_R_factor_gt 0.0519
_refine_ls_shift/su_max 0.001
_refine_ls_shift/su_mean 0.000
_refine_ls_structure_factor_coef Fsqd
_refine_ls_weighting_details 'calc w=1/[\s^2^(Fo^2^)+(0.0573P)^2^+1.1136P] where P=(Fo^2^+2Fc^2^)/3'
_refine_ls_weighting_scheme calc
_refine_ls_wR_factor_gt 0.1073
_refine_ls_wR_factor_ref 0.1324
_reflns_number_gt 7780
_reflns_number_total 12069
_reflns_threshold_expression >2sigma(I)
_cod_data_source_file c4sc02590c2.cif
_cod_data_source_block rovis167_0m
_cod_depositor_comments
;
The following automatic conversions were performed:

'_symmetry_cell_setting' value 'Triclinic' changed to 'triclinic'
according to
/usr/data/users/saulius/crontab/automatic-downloads/rss-feeds/RSC/lib/dictionaries/cif_core.dic
dictionary named 'cif_core.dic' version 2.4.2 from 2011-04-26.

Automatic conversion script
Id: cif_fix_values 2827 2014-09-09 07:05:25Z andrius 

The following automatic conversions were performed:

'_exptl_crystal_density_meas' value 'not determined' was changed to
'?' - the value is perceived as not measured.

Automatic conversion script
Id: cif_fix_values 3008 2015-01-20 13:52:24Z robertas 

 Adding full bibliography for 1517870.cif.
;
_cod_original_sg_symbol_H-M P-1
_cod_database_code 1517870

loop_
_symmetry_equiv_pos_as_xyz
'x, y, z'
'-x, -y, -z'

loop_
_atom_site_label
_atom_site_type_symbol
_atom_site_fract_x
_atom_site_fract_y
_atom_site_fract_z
_atom_site_U_iso_or_equiv
_atom_site_adp_type
_atom_site_occupancy
_atom_site_symmetry_multiplicity
_atom_site_calc_flag
_atom_site_refinement_flags
C1 C 0.8631(3) 0.8306(3) 0.2697(3) 0.0223(9) Uani 1 1 d .
C2 C 0.9356(4) 0.8521(3) 0.3360(3) 0.0258(9) Uani 1 1 d .
C3 C 0.9523(4) 0.7552(3) 0.4014(3) 0.0255(9) Uani 1 1 d .
C4 C 0.8943(4) 0.6742(3) 0.3702(3) 0.0251(9) Uani 1 1 d .
C5 C 0.8347(3) 0.7202(3) 0.2904(3) 0.0226(9) Uani 1 1 d .
C6 C 0.7414(5) 0.5552(3) 0.2770(3) 0.0405(12) Uani 1 1 d .
H6A H 0.8098 0.5071 0.2915 0.061 Uiso 1 1 calc R
H6B H 0.7018 0.5200 0.2358 0.061 Uiso 1 1 calc R
H6C H 0.6911 0.5723 0.3362 0.061 Uiso 1 1 calc R
C7 C 0.7752(3) 0.6601(3) 0.2257(3) 0.0236(9) Uani 1 1 d .
C8 C 0.8616(4) 0.6302(5) 0.1357(3) 0.0478(14) Uani 1 1 d .
H8A H 0.9331 0.5925 0.1551 0.072 Uiso 1 1 calc R
H8B H 0.8756 0.6958 0.0978 0.072 Uiso 1 1 calc R
H8C H 0.8304 0.5836 0.0977 0.072 Uiso 1 1 calc R
C9 C 0.6675(4) 0.7324(4) 0.1961(4) 0.0446(13) Uani 1 1 d .
H9A H 0.6322 0.6937 0.1542 0.067 Uiso 1 1 calc R
H9B H 0.6889 0.7981 0.1624 0.067 Uiso 1 1 calc R
H9C H 0.6135 0.7512 0.2529 0.067 Uiso 1 1 calc R
C10 C 1.0347(4) 0.7365(4) 0.4776(3) 0.0354(11) Uani 1 1 d .
C11 C 0.9819(5) 0.6729(4) 0.5669(3) 0.0448(13) Uani 1 1 d .
H11A H 0.9121 0.7160 0.5962 0.067 Uiso 1 1 calc R
H11B H 1.0364 0.6573 0.6129 0.067 Uiso 1 1 calc R
H11C H 0.9642 0.6054 0.5477 0.067 Uiso 1 1 calc R
C12 C 1.0627(4) 0.8448(4) 0.5056(4) 0.0403(12) Uani 1 1 d .
H12A H 1.0980 0.8822 0.4492 0.060 Uiso 1 1 calc R
H12B H 1.1152 0.8309 0.5532 0.060 Uiso 1 1 calc R
H12C H 0.9925 0.8895 0.5322 0.060 Uiso 1 1 calc R
C13 C 1.1473(4) 0.6675(4) 0.4324(4) 0.0489(14) Uani 1 1 d .
H13A H 1.1309 0.5981 0.4163 0.073 Uiso 1 1 calc R
H13B H 1.2023 0.6558 0.4779 0.073 Uiso 1 1 calc R
H13C H 1.1789 0.7053 0.3746 0.073 Uiso 1 1 calc R
C14 C 0.6434(4) 0.7246(3) 0.4877(3) 0.0278(10) Uani 1 1 d .
C15 C 0.5277(4) 0.7759(4) 0.4847(3) 0.0330(11) Uani 1 1 d .
C16 C 0.4335(5) 0.7261(4) 0.5301(4) 0.0442(13) Uani 1 1 d .
H16 H 0.3579 0.7610 0.5275 0.053 Uiso 1 1 calc R
C17 C 0.4539(6) 0.6262(5) 0.5782(4) 0.0571(18) Uani 1 1 d .
H17 H 0.3920 0.5925 0.6080 0.069 Uiso 1 1 calc R
C18 C 0.5673(6) 0.5745(4) 0.5825(3) 0.0510(16) Uani 1 1 d .
H18 H 0.5809 0.5062 0.6147 0.061 Uiso 1 1 calc R
C19 C 0.6592(5) 0.6241(3) 0.5395(3) 0.0363(11) Uani 1 1 d .
H19 H 0.7343 0.5895 0.5451 0.044 Uiso 1 1 calc R
C20 C 0.5169(4) 0.8795(4) 0.4311(3) 0.0330(10) Uani 1 1 d .
H20 H 0.4451 0.9216 0.4256 0.040 Uiso 1 1 calc R
C21 C 0.6109(4) 1.0168(4) 0.3374(3) 0.0400(12) Uani 1 1 d .
H21A H 0.5324 1.0538 0.3403 0.060 Uiso 1 1 calc R
H21B H 0.6430 1.0057 0.2710 0.060 Uiso 1 1 calc R
H21C H 0.6562 1.0605 0.3657 0.060 Uiso 1 1 calc R
C22 C 0.8015(3) 0.3268(3) 0.0350(3) 0.0230(9) Uani 1 1 d .
C23 C 0.8880(3) 0.2355(3) 0.0491(3) 0.0216(8) Uani 1 1 d .
C24 C 0.9316(3) 0.1912(3) -0.0452(3) 0.0228(9) Uani 1 1 d .
C25 C 0.8691(3) 0.2523(3) -0.1146(3) 0.0233(9) Uani 1 1 d .
C26 C 0.7848(3) 0.3380(3) -0.0655(3) 0.0225(9) Uani 1 1 d .
C27 C 0.9402(3) 0.2053(3) 0.1426(3) 0.0216(8) Uani 1 1 d .
C28 C 1.0241(4) 0.2879(4) 0.1483(3) 0.0348(11) Uani 1 1 d .
H28A H 1.0839 0.2812 0.0935 0.052 Uiso 1 1 calc R
H28B H 1.0585 0.2727 0.2071 0.052 Uiso 1 1 calc R
H28C H 0.9819 0.3610 0.1477 0.052 Uiso 1 1 calc R
C29 C 0.8467(4) 0.2133(4) 0.2308(3) 0.0336(10) Uani 1 1 d .
H29A H 0.8060 0.2869 0.2337 0.050 Uiso 1 1 calc R
H29B H 0.8821 0.1937 0.2887 0.050 Uiso 1 1 calc R
H29C H 0.7931 0.1641 0.2255 0.050 Uiso 1 1 calc R
C30 C 1.0081(4) 0.0898(3) 0.1432(3) 0.0321(10) Uani 1 1 d .
H30A H 0.9563 0.0380 0.1412 0.048 Uiso 1 1 calc R
H30B H 1.0441 0.0754 0.2013 0.048 Uiso 1 1 calc R
H30C H 1.0666 0.0830 0.0876 0.048 Uiso 1 1 calc R
C31 C 0.7982(4) 0.4930(3) -0.1867(3) 0.0369(11) Uani 1 1 d .
H31A H 0.7557 0.5523 -0.2213 0.055 Uiso 1 1 calc R
H31B H 0.8417 0.4419 -0.2318 0.055 Uiso 1 1 calc R
H31C H 0.8503 0.5212 -0.1516 0.055 Uiso 1 1 calc R
C32 C 0.7125(4) 0.4345(3) -0.1147(3) 0.0264(9) Uani 1 1 d .
C33 C 0.6249(4) 0.3964(4) -0.1685(3) 0.0389(12) Uani 1 1 d .
H33A H 0.5725 0.3596 -0.1234 0.058 Uiso 1 1 calc R
H33B H 0.6646 0.3469 -0.2165 0.058 Uiso 1 1 calc R
H33C H 0.5821 0.4585 -0.1995 0.058 Uiso 1 1 calc R
C34 C 0.6503(4) 0.5143(3) -0.0390(3) 0.0364(11) Uani 1 1 d .
H34A H 0.6009 0.5720 -0.0694 0.055 Uiso 1 1 calc R
H34B H 0.7064 0.5449 -0.0105 0.055 Uiso 1 1 calc R
H34C H 0.6043 0.4762 0.0106 0.055 Uiso 1 1 calc R
C35 C 0.5812(3) 0.2068(3) 0.0765(3) 0.0197(8) Uani 1 1 d .
C36 C 0.5501(3) 0.2465(3) 0.1691(3) 0.0237(9) Uani 1 1 d .
H36 H 0.6045 0.2738 0.1986 0.028 Uiso 1 1 calc R
C37 C 0.4393(4) 0.2457(3) 0.2175(3) 0.0274(9) Uani 1 1 d .
H37 H 0.4206 0.2726 0.2792 0.033 Uiso 1 1 calc R
C38 C 0.3549(4) 0.2056(3) 0.1757(3) 0.0283(10) Uani 1 1 d .
H38 H 0.2812 0.2043 0.2097 0.034 Uiso 1 1 calc R
C39 C 0.3820(4) 0.1682(3) 0.0844(3) 0.0265(9) Uani 1 1 d .
H39 H 0.3261 0.1432 0.0550 0.032 Uiso 1 1 calc R
C40 C 0.4941(3) 0.1677(3) 0.0350(3) 0.0218(9) Uani 1 1 d .
C41 C 0.5326(4) 0.1240(3) -0.0584(3) 0.0234(9) Uani 1 1 d .
H41 H 0.4827 0.0950 -0.0916 0.028 Uiso 1 1 calc R
C42 C 0.6857(4) 0.0814(3) -0.1879(3) 0.0292(10) Uani 1 1 d .
H42A H 0.6266 0.0521 -0.2137 0.044 Uiso 1 1 calc R
H42B H 0.7495 0.0241 -0.1798 0.044 Uiso 1 1 calc R
H42C H 0.7122 0.1382 -0.2318 0.044 Uiso 1 1 calc R
Cl2 Cl 0.75746(8) -0.00141(7) 0.06805(7) 0.0225(2) Uani 1 1 d .
Cl1 Cl 0.74665(10) 0.91102(9) 0.56142(8) 0.0349(3) Uani 1 1 d .
N1 N 0.6124(3) 0.9110(3) 0.3912(2) 0.0280(8) Uani 1 1 d .
N2 N 0.6383(3) 0.1264(2) -0.0942(2) 0.0216(7) Uani 1 1 d .
Rh2 Rh 0.74011(3) 0.18147(2) -0.00400(2) 0.01694(8) Uani 1 1 d .
Rh1 Rh 0.76336(3) 0.81243(2) 0.41675(2) 0.02255(9) Uani 1 1 d .

loop_
_atom_site_aniso_label
_atom_site_aniso_U_11
_atom_site_aniso_U_22
_atom_site_aniso_U_33
_atom_site_aniso_U_23
_atom_site_aniso_U_13
_atom_site_aniso_U_12
C1 0.018(2) 0.0244(18) 0.022(2) -0.0006(16) 0.0041(17) -0.0048(16)
C2 0.024(2) 0.0256(19) 0.026(2) -0.0012(16) -0.0003(18) 0.0004(17)
C3 0.024(2) 0.0268(19) 0.025(2) -0.0047(16) -0.0045(18) 0.0015(17)
C4 0.025(2) 0.0204(18) 0.027(2) -0.0021(16) -0.0024(18) 0.0051(16)
C5 0.016(2) 0.0240(18) 0.025(2) -0.0015(16) 0.0008(17) 0.0004(15)
C6 0.065(4) 0.028(2) 0.034(3) -0.0002(19) -0.011(2) -0.018(2)
C7 0.020(2) 0.0270(19) 0.024(2) 0.0011(16) -0.0021(17) -0.0038(16)
C8 0.040(3) 0.077(4) 0.034(3) -0.026(3) 0.001(2) -0.027(3)
C9 0.044(3) 0.033(2) 0.064(3) -0.001(2) -0.027(3) -0.008(2)
C10 0.041(3) 0.033(2) 0.032(3) -0.0049(19) -0.013(2) 0.004(2)
C11 0.064(4) 0.036(2) 0.038(3) 0.003(2) -0.026(3) -0.003(2)
C12 0.046(3) 0.037(2) 0.042(3) -0.005(2) -0.019(2) -0.007(2)
C13 0.042(3) 0.047(3) 0.060(4) -0.014(3) -0.028(3) 0.009(2)
C14 0.041(3) 0.0220(18) 0.020(2) -0.0034(16) 0.0016(19) -0.0065(18)
C15 0.036(3) 0.032(2) 0.032(3) -0.0099(19) 0.006(2) -0.013(2)
C16 0.041(3) 0.053(3) 0.041(3) -0.017(2) 0.008(2) -0.023(2)
C17 0.084(5) 0.060(3) 0.035(3) -0.014(3) 0.022(3) -0.055(3)
C18 0.096(5) 0.033(2) 0.026(3) -0.002(2) 0.009(3) -0.031(3)
C19 0.056(3) 0.027(2) 0.023(2) -0.0014(18) 0.004(2) -0.006(2)
C20 0.023(2) 0.036(2) 0.037(3) -0.008(2) 0.002(2) 0.0005(19)
C21 0.043(3) 0.032(2) 0.035(3) 0.0085(19) 0.007(2) 0.010(2)
C22 0.021(2) 0.0188(17) 0.032(2) 0.0046(16) -0.0080(18) -0.0085(15)
C23 0.019(2) 0.0195(17) 0.027(2) 0.0011(16) -0.0061(17) -0.0055(15)
C24 0.021(2) 0.0198(17) 0.029(2) 0.0025(16) -0.0038(18) -0.0091(15)
C25 0.020(2) 0.0236(18) 0.027(2) 0.0037(16) 0.0006(17) -0.0088(16)
C26 0.018(2) 0.0192(17) 0.031(2) 0.0050(16) -0.0044(17) -0.0076(15)
C27 0.019(2) 0.0230(18) 0.024(2) -0.0025(16) -0.0075(17) -0.0009(16)
C28 0.029(3) 0.039(2) 0.042(3) 0.000(2) -0.015(2) -0.012(2)
C29 0.029(3) 0.048(3) 0.023(2) -0.0001(19) -0.006(2) -0.001(2)
C30 0.031(3) 0.030(2) 0.035(3) 0.0000(19) -0.014(2) 0.0026(19)
C31 0.039(3) 0.027(2) 0.041(3) 0.0125(19) -0.001(2) -0.0054(19)
C32 0.027(2) 0.0207(18) 0.031(2) 0.0077(17) -0.0064(19) -0.0038(16)
C33 0.044(3) 0.032(2) 0.045(3) 0.012(2) -0.023(2) -0.008(2)
C34 0.035(3) 0.030(2) 0.040(3) 0.005(2) -0.007(2) 0.0089(19)
C35 0.020(2) 0.0155(16) 0.023(2) 0.0042(15) -0.0044(17) -0.0031(15)
C36 0.021(2) 0.0203(18) 0.030(2) 0.0011(16) -0.0067(18) -0.0025(16)
C37 0.026(2) 0.026(2) 0.028(2) -0.0016(17) -0.0011(19) -0.0005(17)
C38 0.022(2) 0.026(2) 0.036(3) -0.0020(18) -0.0002(19) -0.0025(17)
C39 0.021(2) 0.0224(19) 0.038(3) 0.0017(18) -0.0101(19) -0.0053(16)
C40 0.021(2) 0.0165(16) 0.028(2) 0.0030(15) -0.0076(18) -0.0015(15)
C41 0.026(2) 0.0182(17) 0.028(2) 0.0027(16) -0.0139(18) -0.0031(16)
C42 0.034(3) 0.030(2) 0.025(2) -0.0028(17) -0.005(2) -0.0081(18)
Cl2 0.0253(5) 0.0182(4) 0.0244(5) 0.0043(3) -0.0064(4) -0.0046(4)
Cl1 0.0393(7) 0.0323(5) 0.0314(6) -0.0087(4) 0.0002(5) -0.0017(5)
N1 0.026(2) 0.0258(17) 0.0272(19) 0.0005(14) 0.0027(16) 0.0027(15)
N2 0.028(2) 0.0204(15) 0.0177(17) 0.0024(13) -0.0070(15) -0.0055(14)
Rh2 0.01685(17) 0.01625(13) 0.01828(16) 0.00250(11) -0.00474(12) -0.00363(11)
Rh1 0.02435(19) 0.01901(15) 0.02234(18) 0.00131(12) -0.00080(14) -0.00077(12)

loop_
_atom_type_symbol
_atom_type_description
_atom_type_scat_dispersion_real
_atom_type_scat_dispersion_imag
_atom_type_scat_source
C C 0.0033 0.0016 'International Tables Vol C Tables 4.2.6.8 and 6.1.1.4'
H H 0.0000 0.0000 'International Tables Vol C Tables 4.2.6.8 and 6.1.1.4'
N N 0.0061 0.0033 'International Tables Vol C Tables 4.2.6.8 and 6.1.1.4'
Cl Cl 0.1484 0.1585 'International Tables Vol C Tables 4.2.6.8 and 6.1.1.4'
Rh Rh -1.1178 0.9187 'International Tables Vol C Tables 4.2.6.8 and 6.1.1.4'

loop_
_geom_angle_atom_site_label_1
_geom_angle_atom_site_label_2
_geom_angle_atom_site_label_3
_geom_angle
C2 C1 C5 109.5(3)
C2 C1 Rh1 74.0(2)
C5 C1 Rh1 68.2(2)
C1 C2 C3 107.2(3)
C1 C2 Rh1 69.6(2)
C3 C2 Rh1 68.3(2)
C4 C3 C2 108.0(3)
C4 C3 C10 125.7(4)
C2 C3 C10 125.5(4)
C4 C3 Rh1 69.9(2)
C2 C3 Rh1 73.9(2)
C10 C3 Rh1 130.1(3)
C3 C4 C5 108.9(3)
C3 C4 Rh1 72.1(2)
C5 C4 Rh1 70.1(2)
C4 C5 C1 106.4(3)
C4 C5 C7 127.2(3)
C1 C5 C7 125.3(3)
C4 C5 Rh1 71.4(2)
C1 C5 Rh1 73.0(2)
C7 C5 Rh1 130.2(3)
C6 C7 C9 109.3(4)
C6 C7 C5 111.0(3)
C9 C7 C5 110.7(3)
C6 C7 C8 108.5(4)
C9 C7 C8 109.7(4)
C5 C7 C8 107.6(3)
C3 C10 C12 111.0(4)
C3 C10 C11 109.9(4)
C12 C10 C11 110.8(4)
C3 C10 C13 107.2(4)
C12 C10 C13 108.9(4)
C11 C10 C13 109.0(4)
C19 C14 C15 116.7(4)
C19 C14 Rh1 129.4(4)
C15 C14 Rh1 113.9(3)
C16 C15 C14 121.4(4)
C16 C15 C20 124.5(5)
C14 C15 C20 114.2(4)
C17 C16 C15 119.5(5)
C16 C17 C18 120.1(4)
C19 C18 C17 120.3(5)
C18 C19 C14 122.0(5)
N1 C20 C15 116.2(4)
C23 C22 C26 109.1(4)
C23 C22 Rh2 72.1(2)
C26 C22 Rh2 70.6(2)
C22 C23 C24 107.7(3)
C22 C23 C27 124.7(4)
C24 C23 C27 126.6(3)
C22 C23 Rh2 70.1(2)
C24 C23 Rh2 73.4(2)
C27 C23 Rh2 130.9(3)
C25 C24 C23 108.3(3)
C25 C24 Rh2 70.8(2)
C23 C24 Rh2 68.7(2)
C24 C25 C26 108.4(3)
C24 C25 Rh2 73.0(2)
C26 C25 Rh2 68.19(19)
C22 C26 C25 106.4(3)
C22 C26 C32 126.2(4)
C25 C26 C32 126.2(4)
C22 C26 Rh2 70.9(2)
C25 C26 Rh2 73.0(2)
C32 C26 Rh2 130.7(3)
C23 C27 C30 111.8(3)
C23 C27 C29 111.3(3)
C30 C27 C29 108.4(3)
C23 C27 C28 106.4(3)
C30 C27 C28 109.0(3)
C29 C27 C28 109.9(4)
C33 C32 C34 109.8(4)
C33 C32 C26 111.5(3)
C34 C32 C26 109.7(3)
C33 C32 C31 109.9(4)
C34 C32 C31 108.9(3)
C26 C32 C31 106.9(3)
C36 C35 C40 116.9(3)
C36 C35 Rh2 129.1(3)
C40 C35 Rh2 113.7(3)
C37 C36 C35 120.8(4)
C36 C37 C38 121.5(4)
C39 C38 C37 119.1(4)
C38 C39 C40 119.9(4)
C39 C40 C35 121.8(4)
C39 C40 C41 123.9(4)
C35 C40 C41 114.2(4)
N2 C41 C40 117.4(4)
C20 N1 C21 120.4(4)
C20 N1 Rh1 116.9(3)
C21 N1 Rh1 122.5(3)
C41 N2 C42 121.1(3)
C41 N2 Rh2 115.7(3)
C42 N2 Rh2 122.8(3)
C35 Rh2 N2 78.65(15)
C35 Rh2 C26 109.11(14)
N2 Rh2 C26 108.06(13)
C35 Rh2 C22 97.28(15)
N2 Rh2 C22 143.41(13)
C26 Rh2 C22 38.51(14)
C35 Rh2 C23 119.23(15)
N2 Rh2 C23 161.69(14)
C26 Rh2 C23 64.10(14)
C22 Rh2 C23 37.72(14)
C35 Rh2 C25 146.55(14)
N2 Rh2 C25 100.38(14)
C26 Rh2 C25 38.81(14)
C22 Rh2 C25 63.48(15)
C23 Rh2 C25 62.80(14)
C35 Rh2 C24 157.03(16)
N2 Rh2 C24 124.03(14)
C26 Rh2 C24 63.20(14)
C22 Rh2 C24 62.78(14)
C23 Rh2 C24 37.89(15)
C25 Rh2 C24 36.25(14)
C35 Rh2 Cl2 86.10(10)
N2 Rh2 Cl2 85.32(8)
C26 Rh2 Cl2 161.16(11)
C22 Rh2 Cl2 131.01(10)
C23 Rh2 Cl2 99.10(9)
C25 Rh2 Cl2 127.31(10)
C24 Rh2 Cl2 98.46(9)
C14 Rh1 N1 78.78(16)
C14 Rh1 C5 103.71(15)
N1 Rh1 C5 109.58(14)
C14 Rh1 C4 97.31(16)
N1 Rh1 C4 146.62(15)
C5 Rh1 C4 38.58(14)
C14 Rh1 C3 123.90(16)
N1 Rh1 C3 156.99(14)
C5 Rh1 C3 64.38(15)
C4 Rh1 C3 37.98(15)
C14 Rh1 C1 139.50(15)
N1 Rh1 C1 98.10(14)
C5 Rh1 C1 38.80(13)
C4 Rh1 C1 63.43(14)
C3 Rh1 C1 62.75(15)
C14 Rh1 C2 160.06(16)
N1 Rh1 C2 119.17(14)
C5 Rh1 C2 63.59(15)
C4 Rh1 C2 63.03(14)
C3 Rh1 C2 37.82(14)
C1 Rh1 C2 36.47(14)
C14 Rh1 Cl1 87.81(12)
N1 Rh1 Cl1 85.69(10)
C5 Rh1 Cl1 162.23(11)
C4 Rh1 Cl1 127.53(11)
C3 Rh1 Cl1 98.00(11)
C1 Rh1 Cl1 132.52(10)
C2 Rh1 Cl1 101.41(11)

loop_
_geom_bond_atom_site_label_1
_geom_bond_atom_site_label_2
_geom_bond_distance
C1 C2 1.413(6)
C1 C5 1.460(5)
C1 Rh1 2.228(4)
C2 C3 1.458(5)
C2 Rh1 2.284(4)
C3 C4 1.429(6)
C3 C10 1.523(6)
C3 Rh1 2.210(4)
C4 C5 1.435(5)
C4 Rh1 2.181(4)
C5 C7 1.522(6)
C5 Rh1 2.164(4)
C6 C7 1.519(5)
C7 C9 1.521(6)
C7 C8 1.526(6)
C10 C12 1.524(6)
C10 C11 1.534(6)
C10 C13 1.536(7)
C14 C19 1.392(5)
C14 C15 1.414(6)
C14 Rh1 2.025(4)
C15 C16 1.406(6)
C15 C20 1.434(6)
C16 C17 1.367(8)
C17 C18 1.394(8)
C18 C19 1.374(7)
C20 N1 1.289(5)
C21 N1 1.460(5)
C22 C23 1.418(5)
C22 C26 1.436(6)
C22 Rh2 2.180(4)
C23 C24 1.454(6)
C23 C27 1.519(5)
C23 Rh2 2.206(4)
C24 C25 1.404(5)
C24 Rh2 2.270(4)
C25 C26 1.469(6)
C25 Rh2 2.241(4)
C26 C32 1.530(5)
C26 Rh2 2.175(3)
C27 C30 1.522(5)
C27 C29 1.527(6)
C27 C28 1.548(5)
C31 C32 1.546(5)
C32 C33 1.513(6)
C32 C34 1.525(6)
C35 C36 1.395(5)
C35 C40 1.414(5)
C35 Rh2 2.031(4)
C36 C37 1.382(6)
C37 C38 1.397(6)
C38 C39 1.365(6)
C39 C40 1.398(6)
C40 C41 1.432(6)
C41 N2 1.279(5)
C42 N2 1.459(5)
Cl2 Rh2 2.3995(9)
Cl1 Rh1 2.4045(12)
N1 Rh1 2.050(3)
N2 Rh2 2.079(3)
